data_4088151
loop_
_publ_author_name
'Liedtke, Ren\'e'
'Eller, Christina'
'Daniliuc, Constantin G.'
'Williams, Kamille'
'Warren, Timothy H.'
'Tesch, Matthias'
'Studer, Armido'
'Kehr, Gerald'
'Erker, Gerhard'

_publ_section_title
;
 FLPNO Nitroxide Radical Formation by a 1,1-Carboboration Route
;
_journal_issue 1
_journal_name_full Organometallics
_journal_page_first 55
_journal_paper_doi 10.1021/acs.organomet.5b00886
_journal_volume 35
_journal_year 2015
_chemical_formula_sum 'C49 H35 B F15 N O P Si'
_chemical_formula_weight 1008.65
_space_group_IT_number 15
_space_group_name_Hall '-C 2yc'
_space_group_name_H-M_alt 'C 1 2/c 1'
_symmetry_cell_setting monoclinic
_symmetry_space_group_name_H-M 'C 1 2/c 1'
_atom_sites_solution_hydrogens geom
_atom_sites_solution_primary direct
_atom_sites_solution_secondary difmap
_audit_creation_method SHELXL-97
_cell_angle_alpha 90.00
_cell_angle_beta 121.784(2)
_cell_angle_gamma 90.00
_cell_formula_units_Z 8
_cell_length_a 29.7467(7)
_cell_length_b 16.9992(6)
_cell_length_c 24.3490(7)
_cell_measurement_reflns_used 8397
_cell_measurement_temperature 223(2)
_cell_measurement_theta_max 68.25
_cell_measurement_theta_min 0.88
_cell_volume 10466.2(6)
_computing_cell_refinement 'Collect (Nonius B.V., 1998)'
_computing_data_collection 'Collect (Nonius B.V., 1998)'
_computing_data_reduction 'Denzo-SMN (Otwinowski & Minor, 1997)'
_computing_molecular_graphics 'XP (BrukerAXS, 2000)'
_computing_publication_material 'SHELXL-97 (Sheldrick, 1997)'
_computing_structure_refinement 'SHELXL-97 (Sheldrick, 1997)'
_computing_structure_solution 'SHELXS-97 (Sheldrick, 1990)'
_diffrn_ambient_temperature 223(2)
_diffrn_measured_fraction_theta_full 0.959
_diffrn_measured_fraction_theta_max 0.959
_diffrn_measurement_device_type 'Nonius KappaCCD APEXII'
_diffrn_measurement_method '\w and \f scans'
_diffrn_radiation_monochromator graphite
_diffrn_radiation_source 'fine-focus sealed tube'
_diffrn_radiation_type CuK\a
_diffrn_radiation_wavelength 1.54178
_diffrn_reflns_av_R_equivalents 0.065
_diffrn_reflns_av_sigmaI/netI 0.0362
_diffrn_reflns_limit_h_max 34
_diffrn_reflns_limit_h_min 0
_diffrn_reflns_limit_k_max 20
_diffrn_reflns_limit_k_min 0
_diffrn_reflns_limit_l_max 24
_diffrn_reflns_limit_l_min -28
_diffrn_reflns_number 41330
_diffrn_reflns_theta_full 65.81
_diffrn_reflns_theta_max 65.81
_diffrn_reflns_theta_min 3.13
_exptl_absorpt_coefficient_mu 1.473
_exptl_absorpt_correction_T_max 0.9300
_exptl_absorpt_correction_T_min 0.7775
_exptl_absorpt_correction_type multi-scan
_exptl_absorpt_process_details 'Denzo (Otwinowski, Borek, Majewski & Minor, 2003)'
_exptl_crystal_colour yellow
_exptl_crystal_density_diffrn 1.280
_exptl_crystal_density_method 'not measured'
_exptl_crystal_description prism
_exptl_crystal_F_000 4104
_exptl_crystal_size_max 0.18
_exptl_crystal_size_mid 0.13
_exptl_crystal_size_min 0.05
_refine_diff_density_max 0.305
_refine_diff_density_min -0.276
_refine_diff_density_rms 0.041
_refine_ls_extinction_method none
_refine_ls_goodness_of_fit_ref 1.093
_refine_ls_hydrogen_treatment constr
_refine_ls_matrix_type full
_refine_ls_number_parameters 631
_refine_ls_number_reflns 8712
_refine_ls_number_restraints 132
_refine_ls_restrained_S_all 1.161
_refine_ls_R_factor_all 0.0873
_refine_ls_R_factor_gt 0.0597
_refine_ls_shift/su_max 0.001
_refine_ls_shift/su_mean 0.000
_refine_ls_structure_factor_coef Fsqd
_refine_ls_weighting_details 'calc w=1/[\s^2^(Fo^2^)+(0.0768P)^2^+7.5325P] where P=(Fo^2^+2Fc^2^)/3'
_refine_ls_weighting_scheme calc
_refine_ls_wR_factor_gt 0.1598
_refine_ls_wR_factor_ref 0.1752
_reflns_number_gt 5713
_reflns_number_total 8712
_reflns_threshold_expression >2sigma(I)
_cod_data_source_file om5b00886_si_002.cif
_cod_data_source_block erk7394
_cod_original_cell_volume 10466.2(5)
_cod_original_sg_symbol_H-M C2/c
_cod_database_code 4088151

loop_
_symmetry_equiv_pos_as_xyz
'x, y, z'
'-x, y, -z+1/2'
'x+1/2, y+1/2, z'
'-x+1/2, y+1/2, -z+1/2'
'-x, -y, -z'
'x, -y, z-1/2'
'-x+1/2, -y+1/2, -z'
'x+1/2, -y+1/2, z-1/2'

loop_
_atom_site_label
_atom_site_type_symbol
_atom_site_fract_x
_atom_site_fract_y
_atom_site_fract_z
_atom_site_U_iso_or_equiv
_atom_site_adp_type
_atom_site_occupancy
_atom_site_symmetry_multiplicity
_atom_site_calc_flag
_atom_site_refinement_flags
P1 P 0.75938(4) 0.42143(5) 0.61699(4) 0.0622(3) Uani 1 1 d .
Si1 Si 0.58753(5) 0.69008(7) 0.50398(6) 0.0843(3) Uani 1 1 d .
O1 O 0.72259(11) 0.42414(16) 0.49403(12) 0.0791(7) Uani 1 1 d .
N1 N 0.71027(12) 0.43088(16) 0.53771(13) 0.0658(7) Uani 1 1 d .
B1 B 0.65469(17) 0.4516(3) 0.5266(2) 0.0662(10) Uani 1 1 d .
C1 C 0.72006(14) 0.45267(18) 0.64933(16) 0.0587(8) Uani 1 1 d .
C2 C 0.66957(13) 0.45923(19) 0.60004(16) 0.0598(8) Uani 1 1 d .
C3 C 0.63220(14) 0.5395(2) 0.49737(17) 0.0695(9) Uani 1 1 d .
C4 C 0.60415(15) 0.5808(2) 0.51757(18) 0.0721(10) Uani 1 1 d .
C5 C 0.59084(14) 0.5396(2) 0.56240(17) 0.0680(9) Uani 1 1 d .
C10 C 0.54449(15) 0.5570(3) 0.5606(2) 0.0819(11) Uani 1 1 d .
H10 H 0.5209 0.5943 0.5308 0.098 Uiso 1 1 calc R
C9 C 0.53250(17) 0.5202(3) 0.6023(2) 0.0869(12) Uani 1 1 d .
H9 H 0.5004 0.5313 0.5995 0.104 Uiso 1 1 calc R
C8 C 0.56700(16) 0.4680(3) 0.6472(2) 0.0828(11) Uani 1 1 d .
H8 H 0.5592 0.4450 0.6763 0.099 Uiso 1 1 calc R
C7 C 0.61382(15) 0.4485(2) 0.65026(18) 0.0713(10) Uani 1 1 d .
H7 H 0.6375 0.4123 0.6812 0.086 Uiso 1 1 calc R
C6 C 0.62510(14) 0.4835(2) 0.60670(17) 0.0643(9) Uani 1 1 d .
C11 C 0.5934(2) 0.7328(3) 0.5784(2) 0.1037(14) Uani 1 1 d .
H11A H 0.5737 0.7005 0.5915 0.156 Uiso 1 1 calc R
H11B H 0.5792 0.7858 0.5694 0.156 Uiso 1 1 calc R
H11C H 0.6304 0.7342 0.6129 0.156 Uiso 1 1 calc R
C12 C 0.5206(2) 0.7090(3) 0.4331(3) 0.1133(16) Uani 1 1 d .
H12A H 0.5190 0.6914 0.3942 0.170 Uiso 1 1 calc R
H12B H 0.5131 0.7649 0.4300 0.170 Uiso 1 1 calc R
H12C H 0.4947 0.6805 0.4380 0.170 Uiso 1 1 calc R
C13 C 0.6364(2) 0.7474(3) 0.4945(3) 0.1133(16) Uani 1 1 d .
H13A H 0.6718 0.7287 0.5253 0.170 Uiso 1 1 calc R
H13B H 0.6337 0.8026 0.5022 0.170 Uiso 1 1 calc R
H13C H 0.6291 0.7406 0.4510 0.170 Uiso 1 1 calc R
C21 C 0.79162(15) 0.32797(19) 0.64741(17) 0.0639(9) Uani 1 1 d .
C22 C 0.77162(16) 0.2569(2) 0.61242(19) 0.0711(10) Uani 1 1 d .
C23 C 0.8006(2) 0.1883(2) 0.6400(2) 0.0812(12) Uani 1 1 d .
H23 H 0.7884 0.1412 0.6164 0.097 Uiso 1 1 calc R
C24 C 0.8463(2) 0.1860(3) 0.7001(3) 0.0855(12) Uani 1 1 d .
C25 C 0.86421(18) 0.2566(3) 0.7339(2) 0.0816(11) Uani 1 1 d .
H25 H 0.8950 0.2560 0.7754 0.098 Uiso 1 1 calc R
C26 C 0.83846(15) 0.3279(2) 0.70898(18) 0.0694(9) Uani 1 1 d .
C27 C 0.72052(18) 0.2509(2) 0.5495(2) 0.0898(12) Uani 1 1 d .
H27A H 0.6918 0.2658 0.5552 0.135 Uiso 1 1 calc R
H27B H 0.7153 0.1972 0.5338 0.135 Uiso 1 1 calc R
H27C H 0.7211 0.2858 0.5184 0.135 Uiso 1 1 calc R
C28 C 0.8751(2) 0.1101(3) 0.7292(3) 0.1218(18) Uani 1 1 d .
H28A H 0.8743 0.0984 0.7677 0.183 Uiso 1 1 calc R
H28B H 0.9115 0.1150 0.7405 0.183 Uiso 1 1 calc R
H28C H 0.8580 0.0679 0.6981 0.183 Uiso 1 1 calc R
C29 C 0.86205(17) 0.3994(3) 0.75113(19) 0.0853(11) Uani 1 1 d .
H29A H 0.8821 0.3835 0.7961 0.128 Uiso 1 1 calc R
H29B H 0.8340 0.4350 0.7440 0.128 Uiso 1 1 calc R
H29C H 0.8853 0.4259 0.7404 0.128 Uiso 1 1 calc R
C31 C 0.81183(15) 0.4811(2) 0.62096(18) 0.0699(9) Uani 1 1 d .
C32 C 0.82348(17) 0.5566(2) 0.6433(2) 0.0820(11) Uani 1 1 d .
F32 F 0.79775(11) 0.59003(14) 0.66832(15) 0.1135(9) Uani 1 1 d .
F33 F 0.87151(15) 0.67496(17) 0.6642(2) 0.1543(14) Uani 1 1 d .
C33 C 0.86214(19) 0.6008(3) 0.6421(3) 0.0989(14) Uani 1 1 d .
F34 F 0.92803(11) 0.61083(18) 0.61818(17) 0.1318(11) Uani 1 1 d .
C34 C 0.88975(17) 0.5686(3) 0.6177(2) 0.0921(13) Uani 1 1 d .
F35 F 0.90817(10) 0.46132(17) 0.57270(13) 0.1076(8) Uani 1 1 d .
C35 C 0.87988(16) 0.4944(3) 0.5959(2) 0.0830(11) Uani 1 1 d .
F36 F 0.83393(10) 0.37776(14) 0.57352(11) 0.0931(7) Uani 1 1 d .
C36 C 0.84142(15) 0.4509(2) 0.59649(18) 0.0724(10) Uani 1 1 d .
C41 C 0.73982(13) 0.46544(19) 0.71963(16) 0.0587(8) Uani 1 1 d .
C42 C 0.74351(14) 0.54233(19) 0.74306(17) 0.0645(8) Uani 1 1 d .
C43 C 0.76563(16) 0.5534(2) 0.8090(2) 0.0795(11) Uani 1 1 d .
H43 H 0.7689 0.6049 0.8248 0.095 Uiso 1 1 calc R
C44 C 0.78305(17) 0.4912(3) 0.85224(19) 0.0842(11) Uani 1 1 d .
C45 C 0.77510(17) 0.4162(3) 0.8274(2) 0.0821(11) Uani 1 1 d .
H45 H 0.7850 0.3733 0.8558 0.099 Uiso 1 1 calc R
C46 C 0.75284(15) 0.4015(2) 0.76142(18) 0.0671(9) Uani 1 1 d .
C47 C 0.72100(17) 0.6138(2) 0.6994(2) 0.0798(11) Uani 1 1 d .
H47A H 0.7490 0.6518 0.7111 0.120 Uiso 1 1 calc R
H47B H 0.6937 0.6375 0.7044 0.120 Uiso 1 1 calc R
H47C H 0.7059 0.5979 0.6548 0.120 Uiso 1 1 calc R
C48 C 0.8082(2) 0.5054(4) 0.9242(2) 0.1244(19) Uani 1 1 d .
H48A H 0.8284 0.4595 0.9480 0.187 Uiso 1 1 calc R
H48B H 0.7807 0.5152 0.9335 0.187 Uiso 1 1 calc R
H48C H 0.8314 0.5507 0.9371 0.187 Uiso 1 1 calc R
C49 C 0.74132(18) 0.3173(2) 0.7391(2) 0.0834(12) Uani 1 1 d .
H49A H 0.7186 0.3159 0.6924 0.125 Uiso 1 1 calc R
H49B H 0.7238 0.2915 0.7583 0.125 Uiso 1 1 calc R
H49C H 0.7742 0.2903 0.7521 0.125 Uiso 1 1 calc R
C51 C 0.61259(15) 0.3813(2) 0.48420(18) 0.0725(10) Uani 1 1 d U
F52 F 0.61766(10) 0.31680(12) 0.57393(11) 0.0871(6) Uani 1 1 d U
C52 C 0.59684(16) 0.3222(2) 0.50973(19) 0.0762(10) Uani 1 1 d U
F53 F 0.54861(12) 0.20789(16) 0.50219(14) 0.1235(10) Uani 1 1 d U
C53 C 0.56113(19) 0.2636(3) 0.4733(2) 0.0962(13) Uani 1 1 d U
F54 F 0.50561(15) 0.2043(2) 0.37302(16) 0.1694(15) Uani 1 1 d U
C54 C 0.5402(2) 0.2608(3) 0.4081(3) 0.1185(18) Uani 1 1 d U
F55 F 0.53608(18) 0.3139(2) 0.31653(15) 0.1859(18) Uani 1 1 d U
C55 C 0.5554(2) 0.3157(3) 0.3807(2) 0.1198(18) Uani 1 1 d U
F56 F 0.60566(12) 0.42437(16) 0.38787(11) 0.1138(9) Uani 1 1 d U
C56 C 0.59102(19) 0.3741(3) 0.4186(2) 0.0919(13) Uani 1 1 d U
C61 C 0.64170(15) 0.5769(2) 0.44847(19) 0.0726(10) Uani 1 1 d U
F62 F 0.55228(10) 0.56449(17) 0.36482(11) 0.1033(8) Uani 1 1 d U
C62 C 0.60160(17) 0.5870(3) 0.3849(2) 0.0814(11) Uani 1 1 d U
F63 F 0.56936(13) 0.62790(19) 0.27777(14) 0.1241(10) Uani 1 1 d U
C63 C 0.6100(2) 0.6197(3) 0.3390(2) 0.0917(12) Uani 1 1 d U
F64 F 0.66746(15) 0.67555(19) 0.31156(17) 0.1387(12) Uani 1 1 d U
C64 C 0.6589(2) 0.6438(3) 0.3565(3) 0.1000(15) Uani 1 1 d U
C65 C 0.6998(2) 0.6360(3) 0.4184(3) 0.0947(13) Uani 1 1 d U
F65 F 0.74838(12) 0.66292(17) 0.43696(17) 0.1317(11) Uani 1 1 d U
C66 C 0.69053(17) 0.6029(2) 0.4631(2) 0.0845(11) Uani 1 1 d U
F66 F 0.73149(9) 0.59946(14) 0.52531(14) 0.1014(8) Uani 1 1 d U

loop_
_atom_site_aniso_label
_atom_site_aniso_U_11
_atom_site_aniso_U_22
_atom_site_aniso_U_33
_atom_site_aniso_U_23
_atom_site_aniso_U_13
_atom_site_aniso_U_12
P1 0.0748(6) 0.0600(5) 0.0585(5) -0.0062(4) 0.0397(5) -0.0124(4)
Si1 0.0836(7) 0.0781(7) 0.0913(8) 0.0160(6) 0.0462(7) -0.0046(6)
O1 0.0962(18) 0.0933(18) 0.0625(15) -0.0071(13) 0.0519(15) -0.0187(14)
N1 0.0811(19) 0.0687(17) 0.0573(17) -0.0033(13) 0.0432(16) -0.0163(14)
B1 0.069(2) 0.076(3) 0.058(2) -0.0027(19) 0.037(2) -0.020(2)
C1 0.076(2) 0.0494(17) 0.058(2) -0.0062(14) 0.0407(19) -0.0123(15)
C2 0.066(2) 0.0580(18) 0.060(2) -0.0001(15) 0.0365(18) -0.0138(16)
C3 0.069(2) 0.076(2) 0.062(2) 0.0079(18) 0.0331(19) -0.0166(18)
C4 0.069(2) 0.080(2) 0.067(2) 0.0064(19) 0.036(2) -0.0157(18)
C5 0.067(2) 0.074(2) 0.062(2) 0.0019(18) 0.0339(18) -0.0153(18)
C10 0.069(2) 0.099(3) 0.082(3) 0.011(2) 0.043(2) -0.009(2)
C9 0.070(2) 0.109(3) 0.091(3) 0.008(3) 0.049(2) -0.011(2)
C8 0.080(3) 0.100(3) 0.079(3) 0.004(2) 0.049(2) -0.020(2)
C7 0.080(2) 0.075(2) 0.064(2) 0.0058(18) 0.042(2) -0.0144(19)
C6 0.069(2) 0.069(2) 0.060(2) 0.0001(17) 0.0372(18) -0.0133(17)
C11 0.107(3) 0.094(3) 0.110(4) 0.008(3) 0.057(3) 0.004(3)
C12 0.121(4) 0.100(3) 0.111(4) 0.023(3) 0.056(3) 0.010(3)
C13 0.126(4) 0.074(3) 0.152(5) 0.008(3) 0.081(4) -0.020(3)
C21 0.082(2) 0.060(2) 0.063(2) -0.0058(16) 0.047(2) -0.0064(17)
C22 0.094(3) 0.067(2) 0.077(3) -0.0115(19) 0.063(2) -0.0093(19)
C23 0.115(3) 0.057(2) 0.107(4) -0.006(2) 0.083(3) 0.003(2)
C24 0.102(3) 0.080(3) 0.102(4) 0.014(2) 0.073(3) 0.012(2)
C25 0.094(3) 0.086(3) 0.079(3) 0.013(2) 0.056(2) 0.011(2)
C26 0.081(2) 0.075(2) 0.060(2) 0.0001(18) 0.043(2) -0.0014(19)
C27 0.107(3) 0.073(2) 0.094(3) -0.029(2) 0.055(3) -0.020(2)
C28 0.135(4) 0.095(3) 0.161(5) 0.032(3) 0.096(4) 0.036(3)
C29 0.091(3) 0.096(3) 0.064(2) -0.008(2) 0.037(2) -0.011(2)
C31 0.076(2) 0.069(2) 0.066(2) -0.0027(18) 0.039(2) -0.0096(18)
C32 0.089(3) 0.070(2) 0.099(3) -0.010(2) 0.058(3) -0.015(2)
F32 0.137(2) 0.0758(15) 0.171(3) -0.0351(16) 0.110(2) -0.0299(14)
F33 0.178(3) 0.0847(19) 0.251(4) -0.033(2) 0.148(3) -0.0520(19)
C33 0.099(3) 0.068(3) 0.133(4) -0.004(2) 0.064(3) -0.026(2)
F34 0.1031(19) 0.127(2) 0.179(3) 0.028(2) 0.084(2) -0.0280(17)
C34 0.079(3) 0.095(3) 0.109(4) 0.011(3) 0.053(3) -0.021(2)
F35 0.0950(16) 0.148(2) 0.1050(19) 0.0151(16) 0.0700(16) -0.0004(16)
C35 0.075(3) 0.104(3) 0.076(3) 0.014(2) 0.044(2) -0.004(2)
F36 0.1111(17) 0.1008(17) 0.0946(17) -0.0232(13) 0.0728(15) -0.0221(14)
C36 0.076(2) 0.082(2) 0.066(2) -0.0010(19) 0.041(2) -0.0146(19)
C41 0.069(2) 0.0567(19) 0.054(2) -0.0044(15) 0.0342(17) -0.0048(15)
C42 0.073(2) 0.0562(19) 0.065(2) -0.0030(16) 0.0367(18) -0.0010(16)
C43 0.088(3) 0.078(2) 0.076(3) -0.021(2) 0.046(2) -0.004(2)
C44 0.096(3) 0.097(3) 0.060(2) -0.009(2) 0.042(2) 0.005(2)
C45 0.098(3) 0.091(3) 0.070(3) 0.012(2) 0.053(2) 0.015(2)
C46 0.085(2) 0.063(2) 0.067(2) 0.0043(17) 0.049(2) 0.0060(17)
C47 0.093(3) 0.057(2) 0.092(3) -0.0038(19) 0.050(2) -0.0023(19)
C48 0.141(4) 0.159(5) 0.059(3) -0.014(3) 0.043(3) 0.008(4)
C49 0.121(3) 0.059(2) 0.100(3) 0.006(2) 0.080(3) 0.002(2)
C51 0.078(2) 0.076(2) 0.061(2) 0.0000(18) 0.0348(19) -0.0188(19)
F52 0.1186(17) 0.0786(13) 0.0750(15) -0.0032(11) 0.0584(14) -0.0283(12)
C52 0.083(2) 0.080(2) 0.065(2) -0.0059(19) 0.038(2) -0.0259(19)
F53 0.157(2) 0.1051(18) 0.129(2) -0.0169(16) 0.089(2) -0.0658(17)
C53 0.102(3) 0.094(3) 0.096(3) -0.006(2) 0.055(3) -0.039(2)
F54 0.169(3) 0.167(3) 0.119(2) -0.037(2) 0.039(2) -0.110(3)
C54 0.116(4) 0.121(4) 0.093(4) -0.019(3) 0.037(3) -0.065(3)
F55 0.230(4) 0.197(3) 0.0652(19) -0.0209(19) 0.033(2) -0.107(3)
C55 0.132(4) 0.123(4) 0.060(3) -0.009(3) 0.021(3) -0.058(3)
F56 0.154(2) 0.1143(19) 0.0634(14) -0.0018(13) 0.0506(15) -0.0487(17)
C56 0.108(3) 0.095(3) 0.059(2) -0.003(2) 0.034(2) -0.037(2)
C61 0.076(2) 0.076(2) 0.075(3) 0.0122(19) 0.046(2) -0.0091(18)
F62 0.0878(16) 0.143(2) 0.0776(15) 0.0203(14) 0.0425(13) -0.0114(14)
C62 0.082(3) 0.097(3) 0.077(3) 0.021(2) 0.050(2) -0.003(2)
F63 0.158(3) 0.151(2) 0.0843(19) 0.0361(17) 0.0776(19) 0.028(2)
C63 0.109(3) 0.102(3) 0.079(3) 0.020(2) 0.060(3) 0.010(3)
F64 0.192(3) 0.139(2) 0.163(3) 0.051(2) 0.147(3) 0.021(2)
C64 0.134(4) 0.090(3) 0.125(4) 0.033(3) 0.102(4) 0.012(3)
C65 0.093(3) 0.091(3) 0.127(4) 0.018(3) 0.077(3) -0.008(2)
F65 0.125(2) 0.122(2) 0.195(3) 0.021(2) 0.117(2) -0.0197(17)
C66 0.075(3) 0.086(3) 0.096(3) 0.021(2) 0.047(2) -0.002(2)
F66 0.0791(15) 0.0921(16) 0.122(2) 0.0137(14) 0.0453(15) -0.0193(12)

loop_
_atom_type_symbol
_atom_type_description
_atom_type_scat_dispersion_real
_atom_type_scat_dispersion_imag
_atom_type_scat_source
C C 0.0181 0.0091 'International Tables Vol C Tables 4.2.6.8 and 6.1.1.4'
H H 0.0000 0.0000 'International Tables Vol C Tables 4.2.6.8 and 6.1.1.4'
B B 0.0090 0.0039 'International Tables Vol C Tables 4.2.6.8 and 6.1.1.4'
N N 0.0311 0.0180 'International Tables Vol C Tables 4.2.6.8 and 6.1.1.4'
O O 0.0492 0.0322 'International Tables Vol C Tables 4.2.6.8 and 6.1.1.4'
F F 0.0727 0.0534 'International Tables Vol C Tables 4.2.6.8 and 6.1.1.4'
Si Si 0.2541 0.3302 'International Tables Vol C Tables 4.2.6.8 and 6.1.1.4'
P P 0.2955 0.4335 'International Tables Vol C Tables 4.2.6.8 and 6.1.1.4'

loop_
_geom_angle_atom_site_label_1
_geom_angle_atom_site_label_2
_geom_angle_atom_site_label_3
_geom_angle
N1 P1 C1 95.77(15)
N1 P1 C21 120.07(15)
C1 P1 C21 114.09(15)
N1 P1 C31 101.93(15)
C1 P1 C31 123.27(16)
C21 P1 C31 102.35(17)
C12 Si1 C13 108.7(2)
C12 Si1 C11 110.0(2)
C13 Si1 C11 103.7(2)
C12 Si1 C4 112.6(2)
C13 Si1 C4 112.5(2)
C11 Si1 C4 109.04(19)
O1 N1 B1 127.2(3)
O1 N1 P1 118.3(2)
B1 N1 P1 114.3(2)
N1 B1 C2 100.3(3)
N1 B1 C3 115.6(3)
C2 B1 C3 102.7(3)
N1 B1 C51 109.3(3)
C2 B1 C51 115.5(3)
C3 B1 C51 112.8(3)
C2 C1 C41 125.9(3)
C2 C1 P1 108.1(2)
C41 C1 P1 125.9(3)
C1 C2 C6 124.7(3)
C1 C2 B1 120.7(3)
C6 C2 B1 114.1(3)
C4 C3 C61 118.3(3)
C4 C3 B1 120.0(3)
C61 C3 B1 121.8(3)
C3 C4 C5 117.6(3)
C3 C4 Si1 126.2(3)
C5 C4 Si1 115.7(3)
C10 C5 C6 118.6(3)
C10 C5 C4 120.7(4)
C6 C5 C4 120.7(3)
C5 C10 C9 120.9(4)
C5 C10 H10 119.6
C9 C10 H10 119.6
C8 C9 C10 120.4(4)
C8 C9 H9 119.8
C10 C9 H9 119.8
C9 C8 C7 120.5(4)
C9 C8 H8 119.8
C7 C8 H8 119.8
C8 C7 C6 119.2(4)
C8 C7 H7 120.4
C6 C7 H7 120.4
C5 C6 C7 120.4(3)
C5 C6 C2 116.0(3)
C7 C6 C2 123.4(3)
Si1 C11 H11A 109.5
Si1 C11 H11B 109.5
H11A C11 H11B 109.5
Si1 C11 H11C 109.5
H11A C11 H11C 109.5
H11B C11 H11C 109.5
Si1 C12 H12A 109.5
Si1 C12 H12B 109.5
H12A C12 H12B 109.5
Si1 C12 H12C 109.5
H12A C12 H12C 109.5
H12B C12 H12C 109.5
Si1 C13 H13A 109.5
Si1 C13 H13B 109.5
H13A C13 H13B 109.5
Si1 C13 H13C 109.5
H13A C13 H13C 109.5
H13B C13 H13C 109.5
C26 C21 C22 120.4(3)
C26 C21 P1 116.9(3)
C22 C21 P1 122.8(3)
C23 C22 C21 117.8(4)
C23 C22 C27 118.4(4)
C21 C22 C27 123.7(4)
C24 C23 C22 123.3(4)
C24 C23 H23 118.4
C22 C23 H23 118.4
C23 C24 C25 117.5(4)
C23 C24 C28 121.5(5)
C25 C24 C28 121.0(5)
C26 C25 C24 122.8(4)
C26 C25 H25 118.6
C24 C25 H25 118.6
C25 C26 C21 118.3(4)
C25 C26 C29 117.0(4)
C21 C26 C29 124.7(3)
C22 C27 H27A 109.5
C22 C27 H27B 109.5
H27A C27 H27B 109.5
C22 C27 H27C 109.5
H27A C27 H27C 109.5
H27B C27 H27C 109.5
C24 C28 H28A 109.5
C24 C28 H28B 109.5
H28A C28 H28B 109.5
C24 C28 H28C 109.5
H28A C28 H28C 109.5
H28B C28 H28C 109.5
C26 C29 H29A 109.5
C26 C29 H29B 109.5
H29A C29 H29B 109.5
C26 C29 H29C 109.5
H29A C29 H29C 109.5
H29B C29 H29C 109.5
C32 C31 C36 115.6(3)
C32 C31 P1 125.1(3)
C36 C31 P1 119.2(3)
F32 C32 C31 119.8(3)
F32 C32 C33 117.6(4)
C31 C32 C33 122.6(4)
F33 C33 C34 120.6(4)
F33 C33 C32 119.9(5)
C34 C33 C32 119.4(4)
C35 C34 F34 121.0(5)
C35 C34 C33 119.8(4)
F34 C34 C33 119.2(4)
C34 C35 F35 120.1(4)
C34 C35 C36 120.9(4)
F35 C35 C36 119.0(4)
F36 C36 C35 117.1(4)
F36 C36 C31 121.3(3)
C35 C36 C31 121.6(4)
C46 C41 C42 119.7(3)
C46 C41 C1 120.6(3)
C42 C41 C1 119.7(3)
C43 C42 C41 118.8(3)
C43 C42 C47 117.8(3)
C41 C42 C47 123.2(3)
C44 C43 C42 122.3(4)
C44 C43 H43 118.9
C42 C43 H43 118.9
C45 C44 C43 117.6(4)
C45 C44 C48 121.4(4)
C43 C44 C48 121.0(4)
C44 C45 C46 122.6(4)
C44 C45 H45 118.7
C46 C45 H45 118.7
C41 C46 C45 118.5(3)
C41 C46 C49 123.6(3)
C45 C46 C49 117.8(3)
C42 C47 H47A 109.5
C42 C47 H47B 109.5
H47A C47 H47B 109.5
C42 C47 H47C 109.5
H47A C47 H47C 109.5
H47B C47 H47C 109.5
C44 C48 H48A 109.5
C44 C48 H48B 109.5
H48A C48 H48B 109.5
C44 C48 H48C 109.5
H48A C48 H48C 109.5
H48B C48 H48C 109.5
C46 C49 H49A 109.5
C46 C49 H49B 109.5
H49A C49 H49B 109.5
C46 C49 H49C 109.5
H49A C49 H49C 109.5
H49B C49 H49C 109.5
C56 C51 C52 113.3(3)
C56 C51 B1 121.9(3)
C52 C51 B1 124.8(3)
F52 C52 C53 115.1(3)
F52 C52 C51 120.8(3)
C53 C52 C51 124.1(4)
F53 C53 C54 120.0(4)
F53 C53 C52 120.1(4)
C54 C53 C52 119.8(4)
F54 C54 C55 121.7(5)
F54 C54 C53 119.6(5)
C55 C54 C53 118.7(4)
F55 C55 C54 120.2(4)
F55 C55 C56 119.7(4)
C54 C55 C56 120.0(4)
F56 C56 C51 119.9(3)
F56 C56 C55 116.1(4)
C51 C56 C55 124.1(4)
C66 C61 C62 115.0(3)
C66 C61 C3 123.1(4)
C62 C61 C3 121.9(3)
F62 C62 C61 120.7(3)
F62 C62 C63 116.7(4)
C61 C62 C63 122.6(4)
F63 C63 C64 120.7(4)
F63 C63 C62 119.9(4)
C64 C63 C62 119.4(5)
C63 C64 C65 120.5(4)
C63 C64 F64 119.7(5)
C65 C64 F64 119.8(5)
F65 C65 C64 120.9(4)
F65 C65 C66 120.1(5)
C64 C65 C66 119.0(4)
F66 C66 C61 118.7(4)
F66 C66 C65 117.7(4)
C61 C66 C65 123.6(4)

loop_
_geom_bond_atom_site_label_1
_geom_bond_atom_site_label_2
_geom_bond_distance
P1 N1 1.707(3)
P1 C1 1.800(3)
P1 C21 1.801(4)
P1 C31 1.820(4)
Si1 C12 1.851(5)
Si1 C13 1.862(4)
Si1 C11 1.873(5)
Si1 C4 1.906(4)
O1 N1 1.300(3)
N1 B1 1.569(5)
B1 C2 1.604(5)
B1 C3 1.639(6)
B1 C51 1.644(5)
C1 C2 1.345(5)
C1 C41 1.504(4)
C2 C6 1.474(5)
C3 C4 1.365(5)
C3 C61 1.502(5)
C4 C5 1.514(5)
C5 C10 1.389(5)
C5 C6 1.397(5)
C10 C9 1.389(5)
C10 H10 0.9400
C9 C8 1.360(6)
C9 H9 0.9400
C8 C7 1.395(5)
C8 H8 0.9400
C7 C6 1.402(4)
C7 H7 0.9400
C11 H11A 0.9700
C11 H11B 0.9700
C11 H11C 0.9700
C12 H12A 0.9700
C12 H12B 0.9700
C12 H12C 0.9700
C13 H13A 0.9700
C13 H13B 0.9700
C13 H13C 0.9700
C21 C26 1.410(5)
C21 C22 1.416(5)
C22 C23 1.394(5)
C22 C27 1.489(6)
C23 C24 1.376(6)
C23 H23 0.9400
C24 C25 1.392(6)
C24 C28 1.505(6)
C25 C26 1.391(5)
C25 H25 0.9400
C26 C29 1.505(5)
C27 H27A 0.9700
C27 H27B 0.9700
C27 H27C 0.9700
C28 H28A 0.9700
C28 H28B 0.9700
C28 H28C 0.9700
C29 H29A 0.9700
C29 H29B 0.9700
C29 H29C 0.9700
C31 C32 1.367(5)
C31 C36 1.395(5)
C32 F32 1.330(4)
C32 C33 1.387(6)
F33 C33 1.341(5)
C33 C34 1.356(6)
F34 C34 1.341(4)
C34 C35 1.340(6)
F35 C35 1.358(5)
C35 C36 1.370(5)
F36 C36 1.332(4)
C41 C46 1.398(5)
C41 C42 1.407(4)
C42 C43 1.390(5)
C42 C47 1.518(5)
C43 C44 1.385(6)
C43 H43 0.9400
C44 C45 1.377(6)
C44 C48 1.519(6)
C45 C46 1.400(5)
C45 H45 0.9400
C46 C49 1.505(5)
C47 H47A 0.9700
C47 H47B 0.9700
C47 H47C 0.9700
C48 H48A 0.9700
C48 H48B 0.9700
C48 H48C 0.9700
C49 H49A 0.9700
C49 H49B 0.9700
C49 H49C 0.9700
C51 C56 1.377(5)
C51 C52 1.386(5)
F52 C52 1.347(4)
C52 C53 1.383(6)
F53 C53 1.345(5)
C53 C54 1.367(7)
F54 C54 1.335(5)
C54 C55 1.356(7)
F55 C55 1.351(5)
C55 C56 1.389(6)
F56 C56 1.350(4)
C61 C66 1.374(5)
C61 C62 1.379(5)
F62 C62 1.335(5)
C62 C63 1.385(5)
F63 C63 1.343(5)
C63 C64 1.348(7)
F64 C64 1.357(5)
C64 C65 1.357(7)
C65 F65 1.347(5)
C65 C66 1.374(6)
C66 F66 1.357(5)

loop_
_geom_torsion_atom_site_label_1
_geom_torsion_atom_site_label_2
_geom_torsion_atom_site_label_3
_geom_torsion_atom_site_label_4
_geom_torsion
C1 P1 N1 O1 170.8(2)
C21 P1 N1 O1 -67.0(3)
C31 P1 N1 O1 45.0(3)
C1 P1 N1 B1 -6.1(2)
C21 P1 N1 B1 116.1(3)
C31 P1 N1 B1 -131.9(2)
O1 N1 B1 C2 -174.0(3)
P1 N1 B1 C2 2.5(3)
O1 N1 B1 C3 -64.4(4)
P1 N1 B1 C3 112.1(3)
O1 N1 B1 C51 64.1(4)
P1 N1 B1 C51 -119.3(3)
N1 P1 C1 C2 8.0(2)
C21 P1 C1 C2 -118.6(2)
C31 P1 C1 C2 116.4(3)
N1 P1 C1 C41 -174.6(3)
C21 P1 C1 C41 58.7(3)
C31 P1 C1 C41 -66.3(3)
C41 C1 C2 C6 2.7(5)
P1 C1 C2 C6 180.0(3)
C41 C1 C2 B1 174.4(3)
P1 C1 C2 B1 -8.2(4)
N1 B1 C2 C1 4.0(4)
C3 B1 C2 C1 -115.4(3)
C51 B1 C2 C1 121.3(4)
N1 B1 C2 C6 176.6(3)
C3 B1 C2 C6 57.2(3)
C51 B1 C2 C6 -66.1(4)
N1 B1 C3 C4 -143.3(3)
C2 B1 C3 C4 -35.2(4)
C51 B1 C3 C4 89.9(4)
N1 B1 C3 C61 36.4(5)
C2 B1 C3 C61 144.6(3)
C51 B1 C3 C61 -90.3(4)
C61 C3 C4 C5 174.8(3)
B1 C3 C4 C5 -5.4(5)
C61 C3 C4 Si1 -13.8(5)
B1 C3 C4 Si1 166.0(3)
C12 Si1 C4 C3 96.8(4)
C13 Si1 C4 C3 -26.5(4)
C11 Si1 C4 C3 -140.9(4)
C12 Si1 C4 C5 -91.7(3)
C13 Si1 C4 C5 145.1(3)
C11 Si1 C4 C5 30.6(3)
C3 C4 C5 C10 -148.2(4)
Si1 C4 C5 C10 39.5(4)
C3 C4 C5 C6 32.2(5)
Si1 C4 C5 C6 -140.1(3)
C6 C5 C10 C9 0.5(6)
C4 C5 C10 C9 -179.1(4)
C5 C10 C9 C8 2.2(7)
C10 C9 C8 C7 -2.6(7)
C9 C8 C7 C6 0.3(6)
C10 C5 C6 C7 -2.8(5)
C4 C5 C6 C7 176.8(3)
C10 C5 C6 C2 171.6(3)
C4 C5 C6 C2 -8.9(5)
C8 C7 C6 C5 2.5(5)
C8 C7 C6 C2 -171.5(3)
C1 C2 C6 C5 134.0(4)
B1 C2 C6 C5 -38.2(4)
C1 C2 C6 C7 -51.8(5)
B1 C2 C6 C7 136.0(3)
N1 P1 C21 C26 167.4(2)
C1 P1 C21 C26 -79.9(3)
C31 P1 C21 C26 55.6(3)
N1 P1 C21 C22 -13.0(3)
C1 P1 C21 C22 99.8(3)
C31 P1 C21 C22 -124.8(3)
C26 C21 C22 C23 -2.0(5)
P1 C21 C22 C23 178.4(3)
C26 C21 C22 C27 175.3(3)
P1 C21 C22 C27 -4.3(5)
C21 C22 C23 C24 2.5(5)
C27 C22 C23 C24 -175.0(4)
C22 C23 C24 C25 -1.0(6)
C22 C23 C24 C28 177.4(4)
C23 C24 C25 C26 -1.0(6)
C28 C24 C25 C26 -179.5(4)
C24 C25 C26 C21 1.4(5)
C24 C25 C26 C29 179.5(4)
C22 C21 C26 C25 0.2(5)
P1 C21 C26 C25 179.8(3)
C22 C21 C26 C29 -177.8(3)
P1 C21 C26 C29 1.9(5)
N1 P1 C31 C32 99.3(4)
C1 P1 C31 C32 -5.8(5)
C21 P1 C31 C32 -135.9(4)
N1 P1 C31 C36 -77.0(3)
C1 P1 C31 C36 177.9(3)
C21 P1 C31 C36 47.8(3)
C36 C31 C32 F32 -179.1(4)
P1 C31 C32 F32 4.4(6)
C36 C31 C32 C33 -0.1(6)
P1 C31 C32 C33 -176.5(4)
F32 C32 C33 F33 -1.5(7)
C31 C32 C33 F33 179.4(4)
F32 C32 C33 C34 179.2(4)
C31 C32 C33 C34 0.1(7)
F33 C33 C34 C35 179.9(5)
C32 C33 C34 C35 -0.8(8)
F33 C33 C34 F34 2.4(8)
C32 C33 C34 F34 -178.3(4)
F34 C34 C35 F35 -1.2(7)
C33 C34 C35 F35 -178.6(4)
F34 C34 C35 C36 178.8(4)
C33 C34 C35 C36 1.4(7)
C34 C35 C36 F36 179.6(4)
F35 C35 C36 F36 -0.4(5)
C34 C35 C36 C31 -1.4(6)
F35 C35 C36 C31 178.6(4)
C32 C31 C36 F36 179.7(4)
P1 C31 C36 F36 -3.7(5)
C32 C31 C36 C35 0.7(6)
P1 C31 C36 C35 177.3(3)
C2 C1 C41 C46 103.8(4)
P1 C1 C41 C46 -73.0(4)
C2 C1 C41 C42 -74.0(4)
P1 C1 C41 C42 109.2(3)
C46 C41 C42 C43 7.0(5)
C1 C41 C42 C43 -175.1(3)
C46 C41 C42 C47 -168.5(3)
C1 C41 C42 C47 9.3(5)
C41 C42 C43 C44 -1.5(6)
C47 C42 C43 C44 174.3(4)
C42 C43 C44 C45 -3.5(6)
C42 C43 C44 C48 178.6(4)
C43 C44 C45 C46 3.2(6)
C48 C44 C45 C46 -178.9(4)
C42 C41 C46 C45 -7.3(5)
C1 C41 C46 C45 174.9(3)
C42 C41 C46 C49 168.9(3)
C1 C41 C46 C49 -8.9(5)
C44 C45 C46 C41 2.1(6)
C44 C45 C46 C49 -174.3(4)
N1 B1 C51 C56 -76.3(5)
C2 B1 C51 C56 171.5(4)
C3 B1 C51 C56 53.7(5)
N1 B1 C51 C52 100.9(4)
C2 B1 C51 C52 -11.3(6)
C3 B1 C51 C52 -129.1(4)
C56 C51 C52 F52 174.6(4)
B1 C51 C52 F52 -2.9(6)
C56 C51 C52 C53 -2.9(7)
B1 C51 C52 C53 179.7(4)
F52 C52 C53 F53 1.5(7)
C51 C52 C53 F53 179.1(4)
F52 C52 C53 C54 -176.0(5)
C51 C52 C53 C54 1.6(8)
F53 C53 C54 F54 2.7(9)
C52 C53 C54 F54 -179.8(5)
F53 C53 C54 C55 -177.0(6)
C52 C53 C54 C55 0.5(9)
F54 C54 C55 F55 -0.8(10)
C53 C54 C55 F55 178.9(6)
F54 C54 C55 C56 179.3(6)
C53 C54 C55 C56 -1.0(10)
C52 C51 C56 F56 -175.4(4)
B1 C51 C56 F56 2.1(7)
C52 C51 C56 C55 2.4(7)
B1 C51 C56 C55 179.9(5)
F55 C55 C56 F56 -2.6(8)
C54 C55 C56 F56 177.4(6)
F55 C55 C56 C51 179.6(5)
C54 C55 C56 C51 -0.5(10)
C4 C3 C61 C66 109.5(5)
B1 C3 C61 C66 -70.3(5)
C4 C3 C61 C62 -71.1(5)
B1 C3 C61 C62 109.2(4)
C66 C61 C62 F62 -179.6(4)
C3 C61 C62 F62 0.9(6)
C66 C61 C62 C63 1.0(6)
C3 C61 C62 C63 -178.5(4)
F62 C62 C63 F63 0.4(6)
C61 C62 C63 F63 179.8(4)
F62 C62 C63 C64 179.8(4)
C61 C62 C63 C64 -0.8(7)
F63 C63 C64 C65 179.5(4)
C62 C63 C64 C65 0.2(7)
F63 C63 C64 F64 -1.0(7)
C62 C63 C64 F64 179.6(4)
C63 C64 C65 F65 -177.1(4)
F64 C64 C65 F65 3.4(7)
C63 C64 C65 C66 0.2(7)
F64 C64 C65 C66 -179.2(4)
C62 C61 C66 F66 176.1(4)
C3 C61 C66 F66 -4.4(6)
C62 C61 C66 C65 -0.6(7)
C3 C61 C66 C65 178.9(4)
F65 C65 C66 F66 0.7(6)
C64 C65 C66 F66 -176.7(4)
F65 C65 C66 C61 177.4(4)
C64 C65 C66 C61 0.0(7)

loop_
_platon_squeeze_void_nr
_platon_squeeze_void_average_x
_platon_squeeze_void_average_y
_platon_squeeze_void_average_z
_platon_squeeze_void_volume
_platon_squeeze_void_count_electrons
_platon_squeeze_void_content
1 0.500 0.000 0.434 841 258 ' '
2 0.000 0.029 0.750 15 1 ' '
3 0.000 0.500 0.150 841 258 ' '
4 0.500 0.471 0.250 15 1 ' '
5 0.500 0.529 0.750 15 1 ' '
6 0.000 0.971 0.250 15 1 ' '
